data_7131404
loop_
_publ_author_name
'Chu, Zhenwei'
'Li, Jinhua'
'Hua, Yuhui'
'Luo, Ming'
'Chen, Dafa'
'Xia, Haiping'

_publ_section_title
;
 Hetero-carbolong chemistry: experimental and theoretical studies of
 diaza-metallapentalenes.
;
_journal_issue 28
_journal_name_full 'Chemical communications (Cambridge, England)'
_journal_page_first 4173
_journal_page_last 4176
_journal_paper_doi 10.1039/d3cc00029j
_journal_volume 59
_journal_year 2023
_chemical_formula_moiety 'C66 H52 F N2 O Os P3, 2(F6 Sb), 2(C H2 Cl2)'
_chemical_formula_sum 'C68 H56 Cl4 F13 N2 O Os P3 Sb2'
_chemical_formula_weight 1832.55
_space_group_crystal_system triclinic
_space_group_IT_number 2
_space_group_name_Hall '-P 1'
_space_group_name_H-M_alt 'P -1'
_atom_sites_solution_hydrogens geom
_atom_sites_solution_primary dual
_audit_creation_date 2022-11-04
_audit_creation_method
;
Olex2 1.5
(compiled 2022.04.07 svn.rca3783a0 for OlexSys, GUI svn.r6498)
;
_audit_update_record
;
2023-01-02 deposited with the CCDC.	2023-03-14 downloaded from the CCDC.
;
_cell_angle_alpha 98.994(2)
_cell_angle_beta 98.356(2)
_cell_angle_gamma 94.226(4)
_cell_formula_units_Z 2
_cell_length_a 11.7175(7)
_cell_length_b 13.7798(8)
_cell_length_c 21.3973(9)
_cell_measurement_reflns_used 2124
_cell_measurement_temperature 100.0(2)
_cell_measurement_theta_max 66.58
_cell_measurement_theta_min 24.54
_cell_volume 3359.7(3)
_computing_cell_refinement 'SAINT V8.40A (Bruker, 2019)'
_computing_data_collection 'Apex3 (Bruker 2018)'
_computing_data_reduction 'SAINT V8.40A (Bruker, 2019)'
_computing_molecular_graphics 'Olex2 1.5 (Dolomanov et al., 2009)'
_computing_publication_material 'Olex2 1.5 (Dolomanov et al., 2009)'
_computing_structure_refinement 'SHELXL 2019/2 (Sheldrick, 2015)'
_computing_structure_solution 'ShelXT 2014'
_diffrn_ambient_temperature 100.0(2)
_diffrn_detector 'Bruker PHOTON II area detector'
_diffrn_detector_area_resol_mean 7.9
_diffrn_detector_type 'CMOS area detector'
_diffrn_measured_fraction_theta_full 0.995
_diffrn_measured_fraction_theta_max 0.995
_diffrn_measurement_device 'three-circle diffractometer'
_diffrn_measurement_device_type 'Bruker CMOS area detector'
_diffrn_measurement_method '\w and \f scans'
_diffrn_radiation_monochromator 'mirror optics'
_diffrn_radiation_probe x-ray
_diffrn_radiation_type CuK\a
_diffrn_radiation_wavelength 1.54178
_diffrn_reflns_av_R_equivalents 0.0282
_diffrn_reflns_av_unetI/netI 0.0236
_diffrn_reflns_Laue_measured_fraction_full 0.995
_diffrn_reflns_Laue_measured_fraction_max 0.995
_diffrn_reflns_limit_h_max 13
_diffrn_reflns_limit_h_min -13
_diffrn_reflns_limit_k_max 16
_diffrn_reflns_limit_k_min -16
_diffrn_reflns_limit_l_max 25
_diffrn_reflns_limit_l_min -25
_diffrn_reflns_number 46595
_diffrn_reflns_point_group_measured_fraction_full 0.995
_diffrn_reflns_point_group_measured_fraction_max 0.995
_diffrn_reflns_theta_full 66.643
_diffrn_reflns_theta_max 66.643
_diffrn_reflns_theta_min 2.117
_diffrn_source 'microfocus sealed X-ray tube'
_diffrn_source_current 1.11
_diffrn_source_power 0.05550000000000001
_diffrn_source_type 'Incoatec I\ms'
_diffrn_source_voltage 50.0
_diffrn_standards_number 0
_exptl_absorpt_coefficient_mu 12.672
_exptl_absorpt_correction_T_max 0.7528
_exptl_absorpt_correction_T_min 0.5048
_exptl_absorpt_correction_type multi-scan
_exptl_absorpt_process_details
;
SADABS-2016/2 (Bruker,2016/2) was used for absorption correction.
wR2(int) was 0.0742 before and 0.0460 after correction.
The Ratio of minimum to maximum transmission is 0.6706.
The \l/2 correction factor is Not present.
;
_exptl_crystal_colour brown
_exptl_crystal_colour_primary brown
_exptl_crystal_density_diffrn 1.811
_exptl_crystal_description block
_exptl_crystal_F_000 1788
_exptl_crystal_size_max 0.08
_exptl_crystal_size_mid 0.06
_exptl_crystal_size_min 0.04
_refine_diff_density_max 1.903
_refine_diff_density_min -0.935
_refine_diff_density_rms 0.082
_refine_ls_extinction_method none
_refine_ls_goodness_of_fit_ref 1.062
_refine_ls_hydrogen_treatment constr
_refine_ls_matrix_type full
_refine_ls_number_parameters 847
_refine_ls_number_reflns 11820
_refine_ls_number_restraints 0
_refine_ls_restrained_S_all 1.062
_refine_ls_R_factor_all 0.0242
_refine_ls_R_factor_gt 0.0230
_refine_ls_shift/su_max 0.001
_refine_ls_shift/su_mean 0.000
_refine_ls_structure_factor_coef Fsqd
_refine_ls_weighting_details 'w=1/[\s^2^(Fo^2^)+(0.0152P)^2^+7.3716P] where P=(Fo^2^+2Fc^2^)/3'
_refine_ls_weighting_scheme calc
_refine_ls_wR_factor_gt 0.0524
_refine_ls_wR_factor_ref 0.0531
_reflns_Friedel_coverage 0.000
_reflns_number_gt 11356
_reflns_number_total 11820
_reflns_threshold_expression 'I > 2\s(I)'
_cod_data_source_file d3cc00029j2.cif
_cod_data_source_block czw_mr_231_1_20221104_0m
_cod_depositor_comments 'Adding full bibliography for 7131403--7131410.cif.'
_cod_database_code 7131404
_shelx_shelxl_version_number 2019/2
_shelx_space_group_comment
;
The symmetry employed for this shelxl refinement is uniquely defined
by the following loop, which should always be used as a source of
symmetry information in preference to the above space-group names.
They are only intended as comments.
;
_shelx_estimated_absorpt_t_max 0.631
_shelx_estimated_absorpt_t_min 0.430
_olex2_refinement_description
;
1. Fixed Uiso
 At 1.2 times of:
  All C(H) groups, All C(H,H) groups
2.a Secondary CH2 refined with riding coordinates:
 C02J(H02N,H02O), C02M(H02J,H02M)
2.b Aromatic/amide H refined with riding coordinates:
 C00Q(H00Q), C00T(H00T), C00U(H00U), C00W(H00W), C00Z(H00Z), C010(H010),
 C013(H013), C014(H014), C015(H015), C016(H016), C018(H018), C01A(H01A),
 C01B(H01B), C01D(H01D), C01E(H01E), C01G(H01G), C01H(H01H), C01I(H01I),
 C01L(H01L), C01M(H01M), C01N(H01N), C01O(H01O), C01P(H01P), C01Q(H01Q),
 C01R(H01R), C01S(H01S), C01U(H01U), C01V(H01V), C01W(H01W), C01X(H01X),
 C01Y(H01Y), C01Z(H01Z), C020(H020), C022(H022), C023(H023), C024(H024),
 C025(H025), C026(H026), C027(H027), C028(H028), C029(H029), C02A(H02A),
 C02B(H02B), C02C(H02C), C02D(H02D), C02E(H02E), C02F(H02F), C02G(H02G),
 C02H(H02H), C02I(H02I), C02K(H02K), C02L(H02L)
;
_olex2_submission_special_instructions 'No special instructions were received'

loop_
_space_group_symop_operation_xyz
'x, y, z'
'-x, -y, -z'

loop_
_atom_site_label
_atom_site_type_symbol
_atom_site_fract_x
_atom_site_fract_y
_atom_site_fract_z
_atom_site_U_iso_or_equiv
_atom_site_adp_type
_atom_site_occupancy
_atom_site_site_symmetry_order
_atom_site_calc_flag
_atom_site_refinement_flags_posn
_atom_site_refinement_flags_adp
_atom_site_refinement_flags_occupancy
_atom_site_disorder_assembly
_atom_site_disorder_group
Os01 Os 0.61860(2) 0.59993(2) 0.23666(2) 0.01027(4) Uani 1 1 d . . . . .
Sb02 Sb 0.81414(2) 0.81616(2) 0.55500(2) 0.01674(5) Uani 1 1 d . . . . .
Sb03 Sb 0.30159(2) 0.24962(2) 0.01704(2) 0.01848(5) Uani 1 1 d . . . . .
P004 P 0.74770(6) 0.93368(5) 0.25228(3) 0.01247(14) Uani 1 1 d . . . . .
P005 P 0.82021(6) 0.56326(5) 0.24677(3) 0.01140(14) Uani 1 1 d . . . . .
P006 P 0.41886(6) 0.63901(5) 0.23543(3) 0.01223(14) Uani 1 1 d . . . . .
Cl3 Cl 0.81098(9) 0.37987(7) 0.53037(4) 0.0436(2) Uani 1 1 d . . . . .
Cl2 Cl 0.55896(10) 0.37800(8) 0.50569(5) 0.0495(2) Uani 1 1 d . . . . .
Cl1 Cl -0.13643(9) 0.05773(8) 0.01709(6) 0.0501(3) Uani 1 1 d . . . . .
Cl Cl -0.05790(10) 0.19915(7) 0.13443(6) 0.0531(3) Uani 1 1 d . . . . .
F00B F 0.37259(17) 0.12346(13) 0.25221(10) 0.0311(4) Uani 1 1 d . . . . .
F00C F 0.14635(16) 0.24457(15) -0.02353(9) 0.0322(4) Uani 1 1 d . . . . .
F00D F 0.28769(18) 0.37570(14) 0.06006(9) 0.0336(5) Uani 1 1 d . . . . .
F00E F 0.45555(16) 0.25477(15) 0.05797(9) 0.0316(4) Uani 1 1 d . . . . .
F00F F 0.35096(17) 0.30338(16) -0.05102(9) 0.0335(5) Uani 1 1 d . . . . .
N00G N 0.59021(19) 0.50328(17) 0.30027(11) 0.0134(5) Uani 1 1 d . . . . .
F00H F 0.8909(2) 0.94361(15) 0.57039(10) 0.0412(5) Uani 1 1 d . . . . .
F00I F 0.8689(2) 0.79960(16) 0.63843(9) 0.0434(6) Uani 1 1 d . . . . .
F00J F 0.7371(2) 0.68889(15) 0.53887(10) 0.0456(6) Uani 1 1 d . . . . .
F00K F 0.25030(19) 0.19411(17) 0.08415(10) 0.0401(5) Uani 1 1 d . . . . .
O00L O 0.54407(19) 0.47794(16) 0.10045(10) 0.0246(5) Uani 1 1 d . . . . .
F00M F 0.7611(3) 0.83202(17) 0.47124(10) 0.0565(7) Uani 1 1 d . . . . .
N00N N 0.6213(2) 0.53886(18) 0.36255(11) 0.0158(5) Uani 1 1 d . . . . .
F00O F 0.3134(2) 0.12360(15) -0.02669(11) 0.0447(6) Uani 1 1 d . . . . .
F00P F 0.9456(3) 0.7650(2) 0.52850(15) 0.0662(9) Uani 1 1 d . . . . .
C00Q C 0.6658(2) 0.7286(2) 0.21157(14) 0.0142(6) Uani 1 1 d . . . . .
H00Q H 0.663385 0.736449 0.168084 0.017 Uiso 1 1 calc R U . . .
F00R F 0.6833(2) 0.86606(19) 0.58179(15) 0.0620(8) Uani 1 1 d . . . . .
C00S C 0.6674(2) 0.6847(2) 0.32382(13) 0.0133(6) Uani 1 1 d . . . . .
C00T C 0.2355(2) 0.3721(2) 0.22016(14) 0.0174(6) Uani 1 1 d . . . . .
H00T H 0.223603 0.312363 0.190055 0.021 Uiso 1 1 calc R U . . .
C00U C 0.9970(2) 0.7125(2) 0.25370(15) 0.0173(6) Uani 1 1 d . . . . .
H00U H 0.989814 0.690998 0.208777 0.021 Uiso 1 1 calc R U . . .
C00V C 0.9266(2) 0.6650(2) 0.28921(13) 0.0134(6) Uani 1 1 d . . . . .
C00W C 0.7036(2) 0.7859(2) 0.32493(13) 0.0138(6) Uani 1 1 d . . . . .
H00W H 0.725253 0.832776 0.363200 0.017 Uiso 1 1 calc R U . . .
C00X C 0.7038(2) 0.8086(2) 0.26390(14) 0.0134(6) Uani 1 1 d . . . . .
C00Y C 0.8740(2) 0.5262(2) 0.17181(13) 0.0139(6) Uani 1 1 d . . . . .
C00Z C 0.2683(2) 0.5472(2) 0.30759(14) 0.0182(6) Uani 1 1 d . . . . .
H00Z H 0.278042 0.607311 0.337251 0.022 Uiso 1 1 calc R U . . .
C010 C 0.8190(2) 0.5459(2) 0.11364(14) 0.0168(6) Uani 1 1 d . . . . .
H010 H 0.754536 0.583881 0.112485 0.020 Uiso 1 1 calc R U . . .
C011 C 0.8876(2) 0.9471(2) 0.22715(14) 0.0156(6) Uani 1 1 d . . . . .
C012 C 0.8460(2) 0.4569(2) 0.28689(14) 0.0157(6) Uani 1 1 d . . . . .
C013 C 0.4051(3) 0.6839(2) 0.11047(14) 0.0198(6) Uani 1 1 d . . . . .
H013 H 0.486744 0.682062 0.115490 0.024 Uiso 1 1 calc R U . . .
C014 C 0.6629(2) 0.6347(2) 0.37490(13) 0.0151(6) Uani 1 1 d . . . . .
H014 H 0.688617 0.667315 0.417690 0.018 Uiso 1 1 calc R U . . .
C015 C 0.3047(2) 0.4518(2) 0.20942(14) 0.0164(6) Uani 1 1 d . . . . .
H015 H 0.340178 0.446556 0.171983 0.020 Uiso 1 1 calc R U . . .
C016 C 0.8301(3) 1.0074(2) 0.38035(14) 0.0173(6) Uani 1 1 d . . . . .
H016 H 0.891799 0.967234 0.375535 0.021 Uiso 1 1 calc R U . . .
C017 C 0.7459(2) 1.0128(2) 0.32715(13) 0.0143(6) Uani 1 1 d . . . . .
C018 C 0.9013(3) 0.8916(2) 0.16851(14) 0.0199(6) Uani 1 1 d . . . . .
H018 H 0.840908 0.844008 0.145502 0.024 Uiso 1 1 calc R U . . .
C019 C 0.5723(2) 0.5217(2) 0.15057(14) 0.0159(6) Uani 1 1 d . . . . .
C01A C 1.0125(3) 0.4405(2) 0.11713(14) 0.0184(6) Uani 1 1 d . . . . .
H01A H 1.079954 0.406133 0.118357 0.022 Uiso 1 1 calc R U . . .
C01B C 1.0776(3) 0.7909(2) 0.28356(16) 0.0216(6) Uani 1 1 d . . . . .
H01B H 1.125330 0.822360 0.258839 0.026 Uiso 1 1 calc R U . . .
C01C C 0.3452(2) 0.6635(2) 0.15921(14) 0.0154(6) Uani 1 1 d . . . . .
C01D C 0.9730(2) 0.4758(2) 0.17349(14) 0.0174(6) Uani 1 1 d . . . . .
H01D H 1.013427 0.465672 0.213386 0.021 Uiso 1 1 calc R U . . .
C01E C 0.9760(3) 1.0174(2) 0.26060(15) 0.0195(6) Uani 1 1 d . . . . .
H01E H 0.966353 1.055673 0.300097 0.023 Uiso 1 1 calc R U . . .
C01F C 0.4043(2) 0.7486(2) 0.29319(14) 0.0148(6) Uani 1 1 d . . . . .
C01G C 1.0033(3) 0.9066(2) 0.14423(15) 0.0242(7) Uani 1 1 d . . . . .
H01G H 1.013034 0.869107 0.104487 0.029 Uiso 1 1 calc R U . . .
C01H C 0.4295(3) 0.2723(2) 0.32416(15) 0.0218(7) Uani 1 1 d . . . . .
H01H H 0.394069 0.246082 0.355956 0.026 Uiso 1 1 calc R U . . .
C01I C 1.0915(3) 0.9763(3) 0.17786(16) 0.0260(7) Uani 1 1 d . . . . .
H01I H 1.161306 0.986451 0.160995 0.031 Uiso 1 1 calc R U . . .
C01J C 0.3226(2) 0.5400(2) 0.25341(14) 0.0143(6) Uani 1 1 d . . . . .
C01K C 0.6472(2) 0.9668(2) 0.18931(13) 0.0147(6) Uani 1 1 d . . . . .
C01L C 1.0780(3) 1.0312(2) 0.23601(16) 0.0245(7) Uani 1 1 d . . . . .
H01L H 1.138855 1.078396 0.259024 0.029 Uiso 1 1 calc R U . . .
C01M C 0.9537(3) 0.4555(2) 0.05898(14) 0.0189(6) Uani 1 1 d . . . . .
H01M H 0.978537 0.428454 0.020173 0.023 Uiso 1 1 calc R U . . .
C01N C 0.2246(3) 0.6651(2) 0.15100(14) 0.0185(6) Uani 1 1 d . . . . .
H01N H 0.182742 0.649731 0.183585 0.022 Uiso 1 1 calc R U . . .
C01O C 0.4788(3) 0.2497(2) 0.21671(15) 0.0198(6) Uani 1 1 d . . . . .
H01O H 0.477160 0.208642 0.176483 0.024 Uiso 1 1 calc R U . . .
C01P C 0.7315(3) 1.1192(2) 0.44635(16) 0.0255(7) Uani 1 1 d . . . . .
H01P H 0.725785 1.155235 0.487229 0.031 Uiso 1 1 calc R U . . .
C01Q C 0.4022(3) 0.9188(2) 0.38357(16) 0.0243(7) Uani 1 1 d . . . . .
H01Q H 0.403233 0.977018 0.414048 0.029 Uiso 1 1 calc R U . . .
C01R C 0.8224(3) 1.0611(2) 0.43973(15) 0.0222(7) Uani 1 1 d . . . . .
H01R H 0.879028 1.058245 0.475790 0.027 Uiso 1 1 calc R U . . .
C01S C 0.4840(2) 0.3674(2) 0.33655(14) 0.0178(6) Uani 1 1 d . . . . .
H01S H 0.485596 0.407625 0.377060 0.021 Uiso 1 1 calc R U . . .
C01T C 0.5367(2) 0.4042(2) 0.28923(14) 0.0148(6) Uani 1 1 d . . . . .
C01U C 0.4362(3) 0.8331(2) 0.40341(15) 0.0229(7) Uani 1 1 d . . . . .
H01U H 0.458994 0.831945 0.447732 0.027 Uiso 1 1 calc R U . . .
C01V C 0.5325(3) 0.3453(2) 0.22942(14) 0.0179(6) Uani 1 1 d . . . . .
H01V H 0.566836 0.370962 0.197086 0.021 Uiso 1 1 calc R U . . .
C01W C 0.1834(3) 0.3791(2) 0.27473(15) 0.0202(6) Uani 1 1 d . . . . .
H01W H 0.136536 0.324215 0.282294 0.024 Uiso 1 1 calc R U . . .
C01X C 0.4372(2) 0.7484(2) 0.35859(14) 0.0177(6) Uani 1 1 d . . . . .
H01X H 0.460569 0.689783 0.372632 0.021 Uiso 1 1 calc R U . . .
C01Y C 0.9375(2) 0.6998(2) 0.35525(14) 0.0165(6) Uani 1 1 d . . . . .
H01Y H 0.888852 0.669581 0.380075 0.020 Uiso 1 1 calc R U . . .
C01Z C 0.3670(2) 0.8347(2) 0.27411(15) 0.0181(6) Uani 1 1 d . . . . .
H01Z H 0.341663 0.835676 0.229996 0.022 Uiso 1 1 calc R U . . .
C020 C 0.6831(3) 1.0379(2) 0.15470(14) 0.0193(6) Uani 1 1 d . . . . .
H020 H 0.760925 1.067233 0.163755 0.023 Uiso 1 1 calc R U . . .
C021 C 0.4280(3) 0.2163(2) 0.26467(16) 0.0219(7) Uani 1 1 d . . . . .
C022 C 1.0190(3) 0.7781(2) 0.38464(15) 0.0205(6) Uani 1 1 d . . . . .
H022 H 1.026482 0.800397 0.429500 0.025 Uiso 1 1 calc R U . . .
C023 C 0.5337(3) 0.9231(2) 0.17506(16) 0.0227(7) Uani 1 1 d . . . . .
H023 H 0.508861 0.874006 0.198108 0.027 Uiso 1 1 calc R U . . .
C024 C 0.8054(3) 0.3640(2) 0.25135(15) 0.0217(6) Uani 1 1 d . . . . .
H024 H 0.768383 0.358545 0.208232 0.026 Uiso 1 1 calc R U . . .
C025 C 0.6556(3) 1.0716(2) 0.33431(15) 0.0200(6) Uani 1 1 d . . . . .
H025 H 0.598650 1.075280 0.298540 0.024 Uiso 1 1 calc R U . . .
C026 C 0.3456(3) 0.7071(2) 0.05428(15) 0.0257(7) Uani 1 1 d . . . . .
H026 H 0.386574 0.720368 0.020853 0.031 Uiso 1 1 calc R U . . .
C027 C 0.6055(3) 1.0658(2) 0.10715(15) 0.0233(7) Uani 1 1 d . . . . .
H027 H 0.629884 1.114806 0.083940 0.028 Uiso 1 1 calc R U . . .
C028 C 0.2001(3) 0.4668(2) 0.31811(14) 0.0195(6) Uani 1 1 d . . . . .
H028 H 0.164382 0.471712 0.355461 0.023 Uiso 1 1 calc R U . . .
C029 C 0.2271(3) 0.7109(2) 0.04733(16) 0.0267(7) Uani 1 1 d . . . . .
H029 H 0.186844 0.728339 0.009500 0.032 Uiso 1 1 calc R U . . .
C02A C 0.4924(3) 1.0223(2) 0.09336(15) 0.0234(7) Uani 1 1 d . . . . .
H02A H 0.439342 1.041588 0.060653 0.028 Uiso 1 1 calc R U . . .
C02B C 0.1667(3) 0.6892(2) 0.09534(15) 0.0230(7) Uani 1 1 d . . . . .
H02B H 0.085005 0.690998 0.089968 0.028 Uiso 1 1 calc R U . . .
C02C C 0.8586(3) 0.5097(2) 0.05728(14) 0.0211(6) Uani 1 1 d . . . . .
H02C H 0.820504 0.522177 0.017441 0.025 Uiso 1 1 calc R U . . .
C02D C 0.3666(3) 0.9192(2) 0.31907(17) 0.0236(7) Uani 1 1 d . . . . .
H02D H 0.341697 0.977608 0.305407 0.028 Uiso 1 1 calc R U . . .
C02E C 0.9015(3) 0.4631(2) 0.34954(15) 0.0215(6) Uani 1 1 d . . . . .
H02E H 0.930010 0.525727 0.374386 0.026 Uiso 1 1 calc R U . . .
C02F C 0.8186(3) 0.2796(2) 0.27814(17) 0.0278(7) Uani 1 1 d . . . . .
H02F H 0.790101 0.216730 0.253534 0.033 Uiso 1 1 calc R U . . .
C02G C 0.4567(3) 0.9514(2) 0.12688(16) 0.0270(7) Uani 1 1 d . . . . .
H02G H 0.379023 0.921611 0.117112 0.032 Uiso 1 1 calc R U . . .
C02H C 0.6495(3) 1.1251(2) 0.39431(17) 0.0277(7) Uani 1 1 d . . . . .
H02H H 0.588472 1.165865 0.399433 0.033 Uiso 1 1 calc R U . . .
C02I C 0.9154(3) 0.3780(3) 0.37606(16) 0.0270(7) Uani 1 1 d . . . . .
H02I H 0.954345 0.382962 0.418764 0.032 Uiso 1 1 calc R U . . .
C02J C -0.0201(4) 0.1377(3) 0.0627(2) 0.0452(10) Uani 1 1 d . . . . .
H02N H 0.004454 0.187094 0.037093 0.054 Uiso 1 1 calc R U . . .
H02O H 0.046299 0.099376 0.073115 0.054 Uiso 1 1 calc R U . . .
C02K C 1.0893(3) 0.8239(2) 0.34887(16) 0.0228(7) Uani 1 1 d . . . . .
H02K H 1.144981 0.877362 0.368982 0.027 Uiso 1 1 calc R U . . .
C02L C 0.8733(3) 0.2867(2) 0.34097(17) 0.0272(7) Uani 1 1 d . . . . .
H02L H 0.881721 0.228895 0.359632 0.033 Uiso 1 1 calc R U . . .
C02M C 0.6934(4) 0.4412(3) 0.5000(2) 0.0500(11) Uani 1 1 d . . . . .
H02J H 0.696753 0.445798 0.454592 0.060 Uiso 1 1 calc R U . . .
H02M H 0.699650 0.509114 0.524380 0.060 Uiso 1 1 calc R U . . .

loop_
_atom_site_aniso_label
_atom_site_aniso_U_11
_atom_site_aniso_U_22
_atom_site_aniso_U_33
_atom_site_aniso_U_23
_atom_site_aniso_U_13
_atom_site_aniso_U_12
Os01 0.00910(6) 0.01178(6) 0.01003(6) 0.00200(4) 0.00237(4) -0.00039(4)
Sb02 0.02244(10) 0.01592(9) 0.01078(9) 0.00215(7) 0.00108(7) -0.00190(7)
Sb03 0.02167(10) 0.02099(10) 0.01303(9) 0.00395(7) 0.00271(7) 0.00151(8)
P004 0.0120(3) 0.0129(3) 0.0124(3) 0.0021(3) 0.0022(3) 0.0001(3)
P005 0.0107(3) 0.0131(3) 0.0108(3) 0.0030(3) 0.0021(3) 0.0009(3)
P006 0.0109(3) 0.0151(3) 0.0111(3) 0.0030(3) 0.0026(3) 0.0002(3)
Cl3 0.0592(6) 0.0404(5) 0.0302(5) 0.0005(4) 0.0057(4) 0.0121(4)
Cl2 0.0597(6) 0.0615(6) 0.0314(5) 0.0235(5) 0.0052(4) 0.0039(5)
Cl1 0.0410(5) 0.0452(6) 0.0683(7) 0.0090(5) 0.0231(5) 0.0047(4)
Cl 0.0578(6) 0.0266(5) 0.0800(8) 0.0044(5) 0.0372(6) -0.0039(4)
F00B 0.0349(11) 0.0154(9) 0.0422(12) 0.0077(8) 0.0051(9) -0.0066(8)
F00C 0.0220(10) 0.0454(12) 0.0259(10) 0.0061(9) -0.0040(8) -0.0022(8)
F00D 0.0424(12) 0.0302(10) 0.0244(10) -0.0048(8) -0.0004(9) 0.0109(9)
F00E 0.0252(10) 0.0383(11) 0.0325(11) 0.0148(9) -0.0019(8) 0.0048(8)
F00F 0.0332(11) 0.0488(12) 0.0267(10) 0.0215(9) 0.0113(8) 0.0118(9)
N00G 0.0111(11) 0.0159(12) 0.0143(12) 0.0033(9) 0.0047(9) 0.0021(9)
F00H 0.0541(14) 0.0270(11) 0.0354(12) 0.0099(9) -0.0098(10) -0.0188(10)
F00I 0.0680(15) 0.0372(12) 0.0198(10) 0.0117(9) -0.0109(10) -0.0076(11)
F00J 0.0685(16) 0.0223(10) 0.0364(12) 0.0087(9) -0.0139(11) -0.0213(10)
F00K 0.0403(12) 0.0546(14) 0.0295(11) 0.0227(10) 0.0075(9) -0.0054(10)
O00L 0.0265(12) 0.0277(12) 0.0159(11) -0.0036(9) 0.0027(9) -0.0056(9)
F00M 0.102(2) 0.0356(12) 0.0208(11) 0.0119(9) -0.0219(12) -0.0182(13)
N00N 0.0151(12) 0.0203(12) 0.0125(12) 0.0030(10) 0.0024(9) 0.0037(10)
F00O 0.0626(15) 0.0272(11) 0.0388(12) -0.0054(9) -0.0006(11) 0.0101(10)
F00P 0.0746(19) 0.0650(17) 0.089(2) 0.0446(16) 0.0613(17) 0.0403(15)
C00Q 0.0093(13) 0.0184(14) 0.0152(14) 0.0034(11) 0.0017(11) 0.0023(11)
F00R 0.0542(15) 0.0552(15) 0.104(2) 0.0484(16) 0.0512(15) 0.0338(13)
C00S 0.0104(13) 0.0179(14) 0.0109(13) 0.0002(11) 0.0013(10) 0.0028(11)
C00T 0.0137(14) 0.0166(14) 0.0204(15) 0.0023(12) -0.0013(11) 0.0018(11)
C00U 0.0138(14) 0.0188(15) 0.0203(15) 0.0030(12) 0.0052(11) 0.0039(11)
C00V 0.0104(13) 0.0139(13) 0.0161(14) 0.0028(11) 0.0010(11) 0.0035(11)
C00W 0.0118(13) 0.0142(14) 0.0145(14) -0.0003(11) 0.0021(11) 0.0019(11)
C00X 0.0101(13) 0.0114(13) 0.0185(14) 0.0026(11) 0.0013(11) 0.0010(10)
C00Y 0.0133(13) 0.0137(13) 0.0148(14) 0.0028(11) 0.0036(11) -0.0017(11)
C00Z 0.0156(14) 0.0237(15) 0.0160(14) 0.0041(12) 0.0035(11) 0.0015(12)
C010 0.0147(14) 0.0211(15) 0.0168(14) 0.0083(12) 0.0036(11) 0.0025(12)
C011 0.0134(14) 0.0172(14) 0.0167(14) 0.0050(11) 0.0021(11) 0.0020(11)
C012 0.0119(13) 0.0199(15) 0.0183(15) 0.0090(12) 0.0058(11) 0.0026(11)
C013 0.0146(14) 0.0265(16) 0.0176(15) 0.0052(12) 0.0009(12) -0.0021(12)
C014 0.0152(14) 0.0197(15) 0.0096(13) -0.0001(11) 0.0020(11) 0.0018(11)
C015 0.0129(14) 0.0215(15) 0.0149(14) 0.0041(12) 0.0018(11) 0.0017(11)
C016 0.0198(15) 0.0125(14) 0.0199(15) 0.0041(11) 0.0040(12) -0.0006(11)
C017 0.0181(14) 0.0106(13) 0.0141(14) 0.0023(11) 0.0040(11) -0.0020(11)
C018 0.0173(15) 0.0225(15) 0.0187(15) 0.0018(12) 0.0014(12) 0.0012(12)
C019 0.0124(14) 0.0175(14) 0.0186(16) 0.0046(12) 0.0048(11) -0.0008(11)
C01A 0.0150(14) 0.0200(15) 0.0207(15) 0.0020(12) 0.0049(12) 0.0048(12)
C01B 0.0154(15) 0.0192(15) 0.0309(17) 0.0046(13) 0.0066(13) -0.0007(12)
C01C 0.0161(14) 0.0148(14) 0.0149(14) 0.0030(11) 0.0019(11) -0.0002(11)
C01D 0.0152(14) 0.0221(15) 0.0144(14) 0.0021(12) 0.0013(11) 0.0027(12)
C01E 0.0194(15) 0.0208(15) 0.0189(15) 0.0035(12) 0.0042(12) 0.0031(12)
C01F 0.0097(13) 0.0159(14) 0.0189(15) 0.0025(11) 0.0041(11) -0.0011(11)
C01G 0.0232(16) 0.0299(17) 0.0208(16) 0.0031(13) 0.0076(13) 0.0056(14)
C01H 0.0184(15) 0.0241(16) 0.0259(16) 0.0154(13) 0.0038(12) -0.0021(12)
C01I 0.0171(15) 0.0328(18) 0.0312(18) 0.0080(14) 0.0105(13) 0.0032(13)
C01J 0.0098(13) 0.0163(14) 0.0175(14) 0.0054(11) 0.0023(11) 0.0006(11)
C01K 0.0158(14) 0.0159(14) 0.0126(13) 0.0016(11) 0.0029(11) 0.0040(11)
C01L 0.0173(15) 0.0250(16) 0.0301(18) 0.0044(14) 0.0035(13) -0.0035(13)
C01M 0.0208(15) 0.0212(15) 0.0153(14) 0.0012(12) 0.0089(12) -0.0017(12)
C01N 0.0154(14) 0.0204(15) 0.0188(15) 0.0019(12) 0.0012(12) 0.0019(12)
C01O 0.0201(15) 0.0165(14) 0.0225(16) 0.0014(12) 0.0046(12) 0.0022(12)
C01P 0.0330(18) 0.0222(16) 0.0203(16) -0.0023(13) 0.0094(14) -0.0020(14)
C01Q 0.0198(16) 0.0195(16) 0.0309(18) -0.0047(13) 0.0075(13) -0.0033(12)
C01R 0.0287(17) 0.0201(15) 0.0162(15) 0.0033(12) 0.0017(13) -0.0047(13)
C01S 0.0166(14) 0.0209(15) 0.0174(15) 0.0076(12) 0.0025(11) 0.0026(12)
C01T 0.0114(13) 0.0148(14) 0.0201(15) 0.0075(12) 0.0030(11) 0.0026(11)
C01U 0.0194(15) 0.0292(17) 0.0179(15) -0.0027(13) 0.0040(12) 0.0012(13)
C01V 0.0176(15) 0.0178(15) 0.0198(15) 0.0038(12) 0.0075(12) 0.0022(12)
C01W 0.0145(14) 0.0219(15) 0.0255(16) 0.0120(13) -0.0001(12) -0.0009(12)
C01X 0.0145(14) 0.0192(15) 0.0205(15) 0.0030(12) 0.0066(12) 0.0027(12)
C01Y 0.0126(14) 0.0198(15) 0.0180(15) 0.0049(12) 0.0034(11) 0.0014(11)
C01Z 0.0126(14) 0.0192(15) 0.0238(16) 0.0061(12) 0.0056(12) -0.0013(11)
C020 0.0187(15) 0.0184(15) 0.0209(15) 0.0038(12) 0.0035(12) 0.0004(12)
C021 0.0189(15) 0.0119(14) 0.0347(18) 0.0074(13) 0.0005(13) -0.0001(12)
C022 0.0184(15) 0.0234(16) 0.0173(15) -0.0015(12) 0.0005(12) 0.0020(12)
C023 0.0179(15) 0.0231(16) 0.0289(17) 0.0117(13) 0.0020(13) 0.0012(12)
C024 0.0216(16) 0.0189(15) 0.0243(16) 0.0073(13) -0.0004(13) 0.0006(12)
C025 0.0196(15) 0.0196(15) 0.0211(15) 0.0037(12) 0.0032(12) 0.0032(12)
C026 0.0278(17) 0.0302(17) 0.0190(16) 0.0106(13) 0.0003(13) -0.0053(14)
C027 0.0316(18) 0.0204(15) 0.0208(16) 0.0083(13) 0.0063(13) 0.0068(13)
C028 0.0155(14) 0.0283(16) 0.0174(15) 0.0097(13) 0.0061(12) 0.0013(12)
C029 0.0294(18) 0.0269(17) 0.0211(16) 0.0087(13) -0.0079(13) -0.0011(14)
C02A 0.0274(17) 0.0247(16) 0.0172(15) 0.0030(13) -0.0020(13) 0.0091(13)
C02B 0.0187(15) 0.0231(16) 0.0247(16) 0.0021(13) -0.0029(13) 0.0026(13)
C02C 0.0199(15) 0.0307(17) 0.0144(14) 0.0094(13) 0.0032(12) 0.0003(13)
C02D 0.0195(16) 0.0142(15) 0.0385(19) 0.0051(13) 0.0083(14) 0.0017(12)
C02E 0.0254(16) 0.0223(16) 0.0181(15) 0.0065(12) 0.0051(12) 0.0023(13)
C02F 0.0281(18) 0.0193(16) 0.0360(19) 0.0082(14) 0.0022(15) 0.0008(13)
C02G 0.0181(16) 0.0284(17) 0.0327(18) 0.0081(14) -0.0040(13) 0.0010(13)
C02H 0.0302(18) 0.0228(17) 0.0309(18) -0.0008(14) 0.0105(14) 0.0080(14)
C02I 0.0302(18) 0.0323(18) 0.0213(16) 0.0125(14) 0.0039(14) 0.0056(14)
C02J 0.036(2) 0.049(2) 0.060(3) 0.022(2) 0.022(2) 0.0075(19)
C02K 0.0148(15) 0.0187(15) 0.0314(18) -0.0016(13) -0.0002(13) -0.0011(12)
C02L 0.0263(17) 0.0231(16) 0.0373(19) 0.0179(15) 0.0069(14) 0.0040(13)
C02M 0.063(3) 0.042(2) 0.042(2) 0.0241(19) -0.015(2) -0.004(2)

loop_
_atom_type_symbol
_atom_type_description
_atom_type_scat_dispersion_real
_atom_type_scat_dispersion_imag
_atom_type_scat_source
C C 0.0181 0.0091 'International Tables Vol C Tables 4.2.6.8 and 6.1.1.4'
H H 0.0000 0.0000 'International Tables Vol C Tables 4.2.6.8 and 6.1.1.4'
Cl Cl 0.3639 0.7018 'International Tables Vol C Tables 4.2.6.8 and 6.1.1.4'
F F 0.0727 0.0534 'International Tables Vol C Tables 4.2.6.8 and 6.1.1.4'
N N 0.0311 0.0180 'International Tables Vol C Tables 4.2.6.8 and 6.1.1.4'
O O 0.0492 0.0322 'International Tables Vol C Tables 4.2.6.8 and 6.1.1.4'
Os Os -4.9801 6.2216 'International Tables Vol C Tables 4.2.6.8 and 6.1.1.4'
P P 0.2955 0.4335 'International Tables Vol C Tables 4.2.6.8 and 6.1.1.4'
Sb Sb -0.0562 5.8946 'International Tables Vol C Tables 4.2.6.8 and 6.1.1.4'

loop_
_geom_angle_atom_site_label_1
_geom_angle_atom_site_label_2
_geom_angle_atom_site_label_3
_geom_angle
_geom_angle_site_symmetry_1
_geom_angle_site_symmetry_3
_geom_angle_publ_flag
P006 Os01 P005 175.64(2) . . ?
N00G Os01 P005 88.91(6) . . ?
N00G Os01 P006 88.30(6) . . ?
C00Q Os01 P005 89.16(8) . . ?
C00Q Os01 P006 92.01(8) . . ?
C00Q Os01 N00G 155.80(10) . . ?
C00Q Os01 C00S 79.43(11) . . ?
C00S Os01 P005 84.95(8) . . ?
C00S Os01 P006 91.13(8) . . ?
C00S Os01 N00G 76.37(10) . . ?
C019 Os01 P005 95.12(8) . . ?
C019 Os01 P006 88.87(8) . . ?
C019 Os01 N00G 105.65(11) . . ?
C019 Os01 C00Q 98.55(12) . . ?
C019 Os01 C00S 177.97(12) . . ?
F00I Sb02 F00H 90.76(9) . . ?
F00I Sb02 F00J 89.74(9) . . ?
F00I Sb02 F00P 89.58(12) . . ?
F00J Sb02 F00H 179.50(9) . . ?
F00M Sb02 F00H 89.26(9) . . ?
F00M Sb02 F00I 179.26(13) . . ?
F00M Sb02 F00J 90.25(9) . . ?
F00M Sb02 F00P 89.68(14) . . ?
F00P Sb02 F00H 89.99(12) . . ?
F00P Sb02 F00J 89.96(13) . . ?
F00R Sb02 F00H 90.39(12) . . ?
F00R Sb02 F00I 90.05(12) . . ?
F00R Sb02 F00J 89.67(12) . . ?
F00R Sb02 F00M 90.70(14) . . ?
F00R Sb02 F00P 179.48(11) . . ?
F00D Sb03 F00C 88.75(9) . . ?
F00D Sb03 F00E 91.03(9) . . ?
F00D Sb03 F00F 90.59(9) . . ?
F00D Sb03 F00K 90.11(10) . . ?
F00E Sb03 F00C 179.57(9) . . ?
F00E Sb03 F00K 89.79(9) . . ?
F00F Sb03 F00C 89.44(9) . . ?
F00F Sb03 F00E 90.94(8) . . ?
F00F Sb03 F00K 178.98(10) . . ?
F00K Sb03 F00C 89.84(9) . . ?
F00O Sb03 F00C 90.45(10) . . ?
F00O Sb03 F00D 179.19(10) . . ?
F00O Sb03 F00E 89.78(10) . . ?
F00O Sb03 F00F 89.28(10) . . ?
F00O Sb03 F00K 90.01(10) . . ?
C011 P004 C00X 113.82(13) . . ?
C017 P004 C00X 106.32(13) . . ?
C017 P004 C011 111.06(13) . . ?
C01K P004 C00X 109.36(13) . . ?
C01K P004 C011 105.33(13) . . ?
C01K P004 C017 111.02(13) . . ?
C00V P005 Os01 115.27(9) . . ?
C00Y P005 Os01 115.81(9) . . ?
C00Y P005 C00V 103.40(13) . . ?
C00Y P005 C012 101.52(13) . . ?
C012 P005 Os01 112.63(9) . . ?
C012 P005 C00V 106.80(13) . . ?
C01C P006 Os01 115.56(10) . . ?
C01C P006 C01F 104.31(13) . . ?
C01C P006 C01J 103.18(13) . . ?
C01F P006 Os01 113.37(9) . . ?
C01J P006 Os01 113.70(9) . . ?
C01J P006 C01F 105.58(13) . . ?
N00N N00G Os01 116.72(18) . . ?
N00N N00G C01T 112.1(2) . . ?
C01T N00G Os01 131.09(18) . . ?
N00G N00N C014 113.7(2) . . ?
Os01 C00Q H00Q 122.4 . . ?
C00X C00Q Os01 115.3(2) . . ?
C00X C00Q H00Q 122.4 . . ?
C00W C00S Os01 116.7(2) . . ?
C014 C00S Os01 114.5(2) . . ?
C014 C00S C00W 128.7(3) . . ?
C015 C00T H00T 119.9 . . ?
C015 C00T C01W 120.2(3) . . ?
C01W C00T H00T 119.9 . . ?
C00V C00U H00U 119.8 . . ?
C01B C00U H00U 119.8 . . ?
C01B C00U C00V 120.4(3) . . ?
C00U C00V P005 118.3(2) . . ?
C00U C00V C01Y 118.5(3) . . ?
C01Y C00V P005 123.2(2) . . ?
C00S C00W H00W 123.7 . . ?
C00X C00W C00S 112.6(2) . . ?
C00X C00W H00W 123.7 . . ?
C00Q C00X P004 122.9(2) . . ?
C00W C00X P004 121.2(2) . . ?
C00W C00X C00Q 115.9(2) . . ?
C010 C00Y P005 122.2(2) . . ?
C010 C00Y C01D 119.6(3) . . ?
C01D C00Y P005 118.2(2) . . ?
C01J C00Z H00Z 120.0 . . ?
C028 C00Z H00Z 120.0 . . ?
C028 C00Z C01J 120.0(3) . . ?
C00Y C010 H010 120.1 . . ?
C02C C010 C00Y 119.8(3) . . ?
C02C C010 H010 120.1 . . ?
C018 C011 P004 117.6(2) . . ?
C01E C011 P004 122.0(2) . . ?
C01E C011 C018 120.1(3) . . ?
C024 C012 P005 116.7(2) . . ?
C02E C012 P005 124.6(2) . . ?
C02E C012 C024 118.7(3) . . ?
C01C C013 H013 119.9 . . ?
C01C C013 C026 120.2(3) . . ?
C026 C013 H013 119.9 . . ?
N00N C014 C00S 118.5(2) . . ?
N00N C014 H014 120.7 . . ?
C00S C014 H014 120.7 . . ?
C00T C015 H015 119.9 . . ?
C00T C015 C01J 120.3(3) . . ?
C01J C015 H015 119.9 . . ?
C017 C016 H016 120.2 . . ?
C01R C016 H016 120.2 . . ?
C01R C016 C017 119.6(3) . . ?
C016 C017 P004 119.4(2) . . ?
C025 C017 P004 120.2(2) . . ?
C025 C017 C016 120.1(3) . . ?
C011 C018 H018 120.2 . . ?
C01G C018 C011 119.6(3) . . ?
C01G C018 H018 120.2 . . ?
O00L C019 Os01 178.5(3) . . ?
C01D C01A H01A 120.0 . . ?
C01M C01A H01A 120.0 . . ?
C01M C01A C01D 119.9(3) . . ?
C00U C01B H01B 119.6 . . ?
C02K C01B C00U 120.9(3) . . ?
C02K C01B H01B 119.6 . . ?
C013 C01C P006 122.3(2) . . ?
C013 C01C C01N 119.4(3) . . ?
C01N C01C P006 118.2(2) . . ?
C00Y C01D H01D 119.9 . . ?
C01A C01D C00Y 120.2(3) . . ?
C01A C01D H01D 119.9 . . ?
C011 C01E H01E 120.1 . . ?
C01L C01E C011 119.7(3) . . ?
C01L C01E H01E 120.1 . . ?
C01X C01F P006 119.3(2) . . ?
C01Z C01F P006 122.2(2) . . ?
C01Z C01F C01X 118.4(3) . . ?
C018 C01G H01G 119.9 . . ?
C018 C01G C01I 120.2(3) . . ?
C01I C01G H01G 119.9 . . ?
C01S C01H H01H 120.8 . . ?
C021 C01H H01H 120.8 . . ?
C021 C01H C01S 118.5(3) . . ?
C01G C01I H01I 119.9 . . ?
C01L C01I C01G 120.2(3) . . ?
C01L C01I H01I 119.9 . . ?
C00Z C01J P006 124.3(2) . . ?
C00Z C01J C015 119.2(3) . . ?
C015 C01J P006 116.5(2) . . ?
C020 C01K P004 119.6(2) . . ?
C023 C01K P004 120.8(2) . . ?
C023 C01K C020 119.6(3) . . ?
C01E C01L C01I 120.2(3) . . ?
C01E C01L H01L 119.9 . . ?
C01I C01L H01L 119.9 . . ?
C01A C01M H01M 119.9 . . ?
C01A C01M C02C 120.1(3) . . ?
C02C C01M H01M 119.9 . . ?
C01C C01N H01N 120.1 . . ?
C02B C01N C01C 119.8(3) . . ?
C02B C01N H01N 120.1 . . ?
C01V C01O H01O 121.2 . . ?
C021 C01O H01O 121.2 . . ?
C021 C01O C01V 117.5(3) . . ?
C01R C01P H01P 119.6 . . ?
C02H C01P H01P 119.6 . . ?
C02H C01P C01R 120.7(3) . . ?
C01U C01Q H01Q 120.2 . . ?
C01U C01Q C02D 119.6(3) . . ?
C02D C01Q H01Q 120.2 . . ?
C016 C01R C01P 119.8(3) . . ?
C016 C01R H01R 120.1 . . ?
C01P C01R H01R 120.1 . . ?
C01H C01S H01S 120.1 . . ?
C01H C01S C01T 119.8(3) . . ?
C01T C01S H01S 120.1 . . ?
C01S C01T N00G 120.8(3) . . ?
C01V C01T N00G 119.4(3) . . ?
C01V C01T C01S 119.8(3) . . ?
C01Q C01U H01U 119.9 . . ?
C01Q C01U C01X 120.1(3) . . ?
C01X C01U H01U 119.9 . . ?
C01O C01V C01T 120.8(3) . . ?
C01O C01V H01V 119.6 . . ?
C01T C01V H01V 119.6 . . ?
C00T C01W H01W 120.2 . . ?
C028 C01W C00T 119.6(3) . . ?
C028 C01W H01W 120.2 . . ?
C01F C01X H01X 119.6 . . ?
C01U C01X C01F 120.8(3) . . ?
C01U C01X H01X 119.6 . . ?
C00V C01Y H01Y 119.7 . . ?
C022 C01Y C00V 120.5(3) . . ?
C022 C01Y H01Y 119.7 . . ?
C01F C01Z H01Z 119.7 . . ?
C02D C01Z C01F 120.6(3) . . ?
C02D C01Z H01Z 119.7 . . ?
C01K C020 H020 120.0 . . ?
C027 C020 C01K 120.0(3) . . ?
C027 C020 H020 120.0 . . ?
F00B C021 C01H 118.4(3) . . ?
F00B C021 C01O 118.1(3) . . ?
C01H C021 C01O 123.6(3) . . ?
C01Y C022 H022 119.8 . . ?
C02K C022 C01Y 120.4(3) . . ?
C02K C022 H022 119.8 . . ?
C01K C023 H023 120.1 . . ?
C01K C023 C02G 119.8(3) . . ?
C02G C023 H023 120.1 . . ?
C012 C024 H024 119.6 . . ?
C02F C024 C012 120.8(3) . . ?
C02F C024 H024 119.6 . . ?
C017 C025 H025 120.3 . . ?
C02H C025 C017 119.4(3) . . ?
C02H C025 H025 120.3 . . ?
C013 C026 H026 120.1 . . ?
C029 C026 C013 119.8(3) . . ?
C029 C026 H026 120.1 . . ?
C020 C027 H027 120.0 . . ?
C020 C027 C02A 120.1(3) . . ?
C02A C027 H027 120.0 . . ?
C00Z C028 C01W 120.7(3) . . ?
C00Z C028 H028 119.7 . . ?
C01W C028 H028 119.7 . . ?
C026 C029 H029 119.9 . . ?
C026 C029 C02B 120.2(3) . . ?
C02B C029 H029 119.9 . . ?
C027 C02A H02A 119.9 . . ?
C02G C02A C027 120.2(3) . . ?
C02G C02A H02A 119.9 . . ?
C01N C02B C029 120.4(3) . . ?
C01N C02B H02B 119.8 . . ?
C029 C02B H02B 119.8 . . ?
C010 C02C H02C 119.9 . . ?
C01M C02C C010 120.2(3) . . ?
C01M C02C H02C 119.9 . . ?
C01Q C02D C01Z 120.5(3) . . ?
C01Q C02D H02D 119.8 . . ?
C01Z C02D H02D 119.8 . . ?
C012 C02E H02E 119.8 . . ?
C012 C02E C02I 120.4(3) . . ?
C02I C02E H02E 119.8 . . ?
C024 C02F H02F 120.0 . . ?
C024 C02F C02L 120.1(3) . . ?
C02L C02F H02F 120.0 . . ?
C023 C02G H02G 119.9 . . ?
C02A C02G C023 120.3(3) . . ?
C02A C02G H02G 119.9 . . ?
C01P C02H C025 120.4(3) . . ?
C01P C02H H02H 119.8 . . ?
C025 C02H H02H 119.8 . . ?
C02E C02I H02I 119.7 . . ?
C02L C02I C02E 120.6(3) . . ?
C02L C02I H02I 119.7 . . ?
Cl1 C02J Cl 111.6(2) . . ?
Cl1 C02J H02N 109.3 . . ?
Cl1 C02J H02O 109.3 . . ?
Cl C02J H02N 109.3 . . ?
Cl C02J H02O 109.3 . . ?
H02N C02J H02O 108.0 . . ?
C01B C02K C022 119.3(3) . . ?
C01B C02K H02K 120.3 . . ?
C022 C02K H02K 120.3 . . ?
C02F C02L H02L 120.2 . . ?
C02I C02L C02F 119.6(3) . . ?
C02I C02L H02L 120.2 . . ?
Cl3 C02M Cl2 111.3(2) . . ?
Cl3 C02M H02J 109.4 . . ?
Cl3 C02M H02M 109.4 . . ?
Cl2 C02M H02J 109.4 . . ?
Cl2 C02M H02M 109.4 . . ?
H02J C02M H02M 108.0 . . ?

loop_
_geom_bond_atom_site_label_1
_geom_bond_atom_site_label_2
_geom_bond_distance
_geom_bond_site_symmetry_2
_geom_bond_publ_flag
Os01 P005 2.4381(7) . ?
Os01 P006 2.4374(7) . ?
Os01 N00G 2.091(2) . ?
Os01 C00Q 1.994(3) . ?
Os01 C00S 2.020(3) . ?
Os01 C019 1.963(3) . ?
Sb02 F00H 1.8712(19) . ?
Sb02 F00I 1.8619(19) . ?
Sb02 F00J 1.8698(19) . ?
Sb02 F00M 1.862(2) . ?
Sb02 F00P 1.865(2) . ?
Sb02 F00R 1.854(2) . ?
Sb03 F00C 1.8896(18) . ?
Sb03 F00D 1.8648(19) . ?
Sb03 F00E 1.8787(18) . ?
Sb03 F00F 1.8769(18) . ?
Sb03 F00K 1.8801(19) . ?
Sb03 F00O 1.864(2) . ?
P004 C00X 1.827(3) . ?
P004 C011 1.804(3) . ?
P004 C017 1.795(3) . ?
P004 C01K 1.795(3) . ?
P005 C00V 1.833(3) . ?
P005 C00Y 1.821(3) . ?
P005 C012 1.833(3) . ?
P006 C01C 1.823(3) . ?
P006 C01F 1.831(3) . ?
P006 C01J 1.829(3) . ?
Cl3 C02M 1.765(4) . ?
Cl2 C02M 1.772(5) . ?
Cl1 C02J 1.755(5) . ?
Cl C02J 1.765(4) . ?
F00B C021 1.360(3) . ?
N00G N00N 1.333(3) . ?
N00G C01T 1.429(4) . ?
O00L C019 1.135(4) . ?
N00N C014 1.345(4) . ?
C00Q H00Q 0.9500 . ?
C00Q C00X 1.437(4) . ?
C00S C00W 1.423(4) . ?
C00S C014 1.385(4) . ?
C00T H00T 0.9500 . ?
C00T C015 1.386(4) . ?
C00T C01W 1.388(4) . ?
C00U H00U 0.9500 . ?
C00U C00V 1.395(4) . ?
C00U C01B 1.388(4) . ?
C00V C01Y 1.403(4) . ?
C00W H00W 0.9500 . ?
C00W C00X 1.390(4) . ?
C00Y C010 1.391(4) . ?
C00Y C01D 1.394(4) . ?
C00Z H00Z 0.9500 . ?
C00Z C01J 1.396(4) . ?
C00Z C028 1.385(4) . ?
C010 H010 0.9500 . ?
C010 C02C 1.388(4) . ?
C011 C018 1.400(4) . ?
C011 C01E 1.394(4) . ?
C012 C024 1.395(4) . ?
C012 C02E 1.389(4) . ?
C013 H013 0.9500 . ?
C013 C01C 1.391(4) . ?
C013 C026 1.394(4) . ?
C014 H014 0.9500 . ?
C015 H015 0.9500 . ?
C015 C01J 1.397(4) . ?
C016 H016 0.9500 . ?
C016 C017 1.409(4) . ?
C016 C01R 1.386(4) . ?
C017 C025 1.391(4) . ?
C018 H018 0.9500 . ?
C018 C01G 1.386(4) . ?
C01A H01A 0.9500 . ?
C01A C01D 1.385(4) . ?
C01A C01M 1.385(4) . ?
C01B H01B 0.9500 . ?
C01B C02K 1.384(5) . ?
C01C C01N 1.401(4) . ?
C01D H01D 0.9500 . ?
C01E H01E 0.9500 . ?
C01E C01L 1.387(4) . ?
C01F C01X 1.397(4) . ?
C01F C01Z 1.393(4) . ?
C01G H01G 0.9500 . ?
C01G C01I 1.389(5) . ?
C01H H01H 0.9500 . ?
C01H C01S 1.384(4) . ?
C01H C021 1.378(5) . ?
C01I H01I 0.9500 . ?
C01I C01L 1.388(5) . ?
C01K C020 1.394(4) . ?
C01K C023 1.389(4) . ?
C01L H01L 0.9500 . ?
C01M H01M 0.9500 . ?
C01M C02C 1.385(4) . ?
C01N H01N 0.9500 . ?
C01N C02B 1.382(4) . ?
C01O H01O 0.9500 . ?
C01O C01V 1.385(4) . ?
C01O C021 1.380(5) . ?
C01P H01P 0.9500 . ?
C01P C01R 1.388(5) . ?
C01P C02H 1.378(5) . ?
C01Q H01Q 0.9500 . ?
C01Q C01U 1.382(5) . ?
C01Q C02D 1.384(5) . ?
C01R H01R 0.9500 . ?
C01S H01S 0.9500 . ?
C01S C01T 1.400(4) . ?
C01T C01V 1.397(4) . ?
C01U H01U 0.9500 . ?
C01U C01X 1.391(4) . ?
C01V H01V 0.9500 . ?
C01W H01W 0.9500 . ?
C01W C028 1.386(5) . ?
C01X H01X 0.9500 . ?
C01Y H01Y 0.9500 . ?
C01Y C022 1.391(4) . ?
C01Z H01Z 0.9500 . ?
C01Z C02D 1.390(4) . ?
C020 H020 0.9500 . ?
C020 C027 1.383(4) . ?
C022 H022 0.9500 . ?
C022 C02K 1.386(5) . ?
C023 H023 0.9500 . ?
C023 C02G 1.392(4) . ?
C024 H024 0.9500 . ?
C024 C02F 1.383(4) . ?
C025 H025 0.9500 . ?
C025 C02H 1.391(5) . ?
C026 H026 0.9500 . ?
C026 C029 1.381(5) . ?
C027 H027 0.9500 . ?
C027 C02A 1.384(5) . ?
C028 H028 0.9500 . ?
C029 H029 0.9500 . ?
C029 C02B 1.386(5) . ?
C02A H02A 0.9500 . ?
C02A C02G 1.375(5) . ?
C02B H02B 0.9500 . ?
C02C H02C 0.9500 . ?
C02D H02D 0.9500 . ?
C02E H02E 0.9500 . ?
C02E C02I 1.389(4) . ?
C02F H02F 0.9500 . ?
C02F C02L 1.388(5) . ?
C02G H02G 0.9500 . ?
C02H H02H 0.9500 . ?
C02I H02I 0.9500 . ?
C02I C02L 1.377(5) . ?
C02J H02N 0.9900 . ?
C02J H02O 0.9900 . ?
C02K H02K 0.9500 . ?
C02L H02L 0.9500 . ?
C02M H02J 0.9900 . ?
C02M H02M 0.9900 . ?

loop_
_geom_torsion_atom_site_label_1
_geom_torsion_atom_site_label_2
_geom_torsion_atom_site_label_3
_geom_torsion_atom_site_label_4
_geom_torsion
_geom_torsion_site_symmetry_1
_geom_torsion_site_symmetry_2
_geom_torsion_site_symmetry_3
_geom_torsion_site_symmetry_4
_geom_torsion_publ_flag
Os01 P005 C00V C00U -108.0(2) . . . . ?
Os01 P005 C00V C01Y 69.6(2) . . . . ?
Os01 P005 C00Y C010 19.0(3) . . . . ?
Os01 P005 C00Y C01D -160.46(19) . . . . ?
Os01 P005 C012 C024 74.2(2) . . . . ?
Os01 P005 C012 C02E -105.2(2) . . . . ?
Os01 P006 C01C C013 -16.1(3) . . . . ?
Os01 P006 C01C C01N 166.38(19) . . . . ?
Os01 P006 C01F C01X -62.5(2) . . . . ?
Os01 P006 C01F C01Z 114.0(2) . . . . ?
Os01 P006 C01J C00Z 114.8(2) . . . . ?
Os01 P006 C01J C015 -64.6(2) . . . . ?
Os01 N00G N00N C014 2.4(3) . . . . ?
Os01 N00G C01T C01S -153.2(2) . . . . ?
Os01 N00G C01T C01V 23.9(4) . . . . ?
Os01 C00Q C00X P004 -178.47(14) . . . . ?
Os01 C00Q C00X C00W 0.5(3) . . . . ?
Os01 C00S C00W C00X -2.7(3) . . . . ?
Os01 C00S C014 N00N -3.8(3) . . . . ?
P004 C011 C018 C01G 173.7(2) . . . . ?
P004 C011 C01E C01L -173.8(2) . . . . ?
P004 C017 C025 C02H 173.7(2) . . . . ?
P004 C01K C020 C027 -178.4(2) . . . . ?
P004 C01K C023 C02G 178.7(2) . . . . ?
P005 C00V C01Y C022 -179.2(2) . . . . ?
P005 C00Y C010 C02C -175.3(2) . . . . ?
P005 C00Y C01D C01A 175.7(2) . . . . ?
P005 C012 C024 C02F -178.5(2) . . . . ?
P005 C012 C02E C02I 179.1(2) . . . . ?
P006 C01C C01N C02B 176.1(2) . . . . ?
P006 C01F C01X C01U 174.7(2) . . . . ?
P006 C01F C01Z C02D -174.4(2) . . . . ?
N00G N00N C014 C00S 0.8(4) . . . . ?
N00G C01T C01V C01O -178.5(3) . . . . ?
N00N N00G C01T C01S 23.3(3) . . . . ?
N00N N00G C01T C01V -159.6(2) . . . . ?
C00S C00W C00X P004 -179.63(19) . . . . ?
C00S C00W C00X C00Q 1.4(3) . . . . ?
C00T C015 C01J P006 178.3(2) . . . . ?
C00T C015 C01J C00Z -1.2(4) . . . . ?
C00T C01W C028 C00Z -0.1(4) . . . . ?
C00U C00V C01Y C022 -1.7(4) . . . . ?
C00U C01B C02K C022 -0.4(5) . . . . ?
C00V P005 C00Y C010 -108.1(2) . . . . ?
C00V P005 C00Y C01D 72.5(2) . . . . ?
C00V P005 C012 C024 -158.3(2) . . . . ?
C00V P005 C012 C02E 22.3(3) . . . . ?
C00V C00U C01B C02K -0.3(4) . . . . ?
C00V C01Y C022 C02K 1.0(4) . . . . ?
C00W C00S C014 N00N 177.5(3) . . . . ?
C00X P004 C011 C018 61.7(3) . . . . ?
C00X P004 C011 C01E -125.2(2) . . . . ?
C00X P004 C017 C016 69.9(3) . . . . ?
C00X P004 C017 C025 -103.7(2) . . . . ?
C00X P004 C01K C020 -154.8(2) . . . . ?
C00X P004 C01K C023 25.8(3) . . . . ?
C00Y P005 C00V C00U 19.4(2) . . . . ?
C00Y P005 C00V C01Y -163.0(2) . . . . ?
C00Y P005 C012 C024 -50.3(3) . . . . ?
C00Y P005 C012 C02E 130.3(3) . . . . ?
C00Y C010 C02C C01M -0.9(5) . . . . ?
C010 C00Y C01D C01A -3.7(4) . . . . ?
C011 P004 C00X C00Q -74.0(3) . . . . ?
C011 P004 C00X C00W 107.1(2) . . . . ?
C011 P004 C017 C016 -54.4(3) . . . . ?
C011 P004 C017 C025 132.0(2) . . . . ?
C011 P004 C01K C020 -32.1(3) . . . . ?
C011 P004 C01K C023 148.5(2) . . . . ?
C011 C018 C01G C01I -0.1(5) . . . . ?
C011 C01E C01L C01I 0.9(5) . . . . ?
C012 P005 C00V C00U 126.1(2) . . . . ?
C012 P005 C00V C01Y -56.4(3) . . . . ?
C012 P005 C00Y C010 141.3(2) . . . . ?
C012 P005 C00Y C01D -38.1(3) . . . . ?
C012 C024 C02F C02L -0.4(5) . . . . ?
C012 C02E C02I C02L -0.8(5) . . . . ?
C013 C01C C01N C02B -1.5(4) . . . . ?
C013 C026 C029 C02B -1.6(5) . . . . ?
C014 C00S C00W C00X 176.0(3) . . . . ?
C015 C00T C01W C028 0.6(4) . . . . ?
C016 C017 C025 C02H 0.2(4) . . . . ?
C017 P004 C00X C00Q 163.4(2) . . . . ?
C017 P004 C00X C00W -15.5(3) . . . . ?
C017 P004 C011 C018 -178.4(2) . . . . ?
C017 P004 C011 C01E -5.3(3) . . . . ?
C017 P004 C01K C020 88.2(3) . . . . ?
C017 P004 C01K C023 -91.2(3) . . . . ?
C017 C016 C01R C01P 0.4(4) . . . . ?
C017 C025 C02H C01P -0.6(5) . . . . ?
C018 C011 C01E C01L -0.9(4) . . . . ?
C018 C01G C01I C01L 0.1(5) . . . . ?
C01A C01M C02C C010 -2.7(5) . . . . ?
C01B C00U C00V P005 179.0(2) . . . . ?
C01B C00U C00V C01Y 1.3(4) . . . . ?
C01C P006 C01F C01X 171.0(2) . . . . ?
C01C P006 C01F C01Z -12.5(3) . . . . ?
C01C P006 C01J C00Z -119.2(3) . . . . ?
C01C P006 C01J C015 61.3(2) . . . . ?
C01C C013 C026 C029 0.7(5) . . . . ?
C01C C01N C02B C029 0.6(5) . . . . ?
C01D C00Y C010 C02C 4.1(4) . . . . ?
C01D C01A C01M C02C 3.1(5) . . . . ?
C01E C011 C018 C01G 0.5(4) . . . . ?
C01F P006 C01C C013 109.1(3) . . . . ?
C01F P006 C01C C01N -68.5(2) . . . . ?
C01F P006 C01J C00Z -10.0(3) . . . . ?
C01F P006 C01J C015 170.5(2) . . . . ?
C01F C01Z C02D C01Q -0.6(4) . . . . ?
C01G C01I C01L C01E -0.6(5) . . . . ?
C01H C01S C01T N00G 178.0(3) . . . . ?
C01H C01S C01T C01V 1.0(4) . . . . ?
C01J P006 C01C C013 -140.8(2) . . . . ?
C01J P006 C01C C01N 41.7(3) . . . . ?
C01J P006 C01F C01X 62.6(2) . . . . ?
C01J P006 C01F C01Z -120.9(2) . . . . ?
C01J C00Z C028 C01W -1.1(4) . . . . ?
C01K P004 C00X C00Q 43.5(3) . . . . ?
C01K P004 C00X C00W -135.4(2) . . . . ?
C01K P004 C011 C018 -58.1(3) . . . . ?
C01K P004 C011 C01E 115.0(3) . . . . ?
C01K P004 C017 C016 -171.3(2) . . . . ?
C01K P004 C017 C025 15.1(3) . . . . ?
C01K C020 C027 C02A -0.7(5) . . . . ?
C01K C023 C02G C02A 0.1(5) . . . . ?
C01M C01A C01D C00Y 0.1(4) . . . . ?
C01Q C01U C01X C01F 0.1(4) . . . . ?
C01R C016 C017 P004 -173.7(2) . . . . ?
C01R C016 C017 C025 -0.1(4) . . . . ?
C01R C01P C02H C025 0.9(5) . . . . ?
C01S C01H C021 F00B -178.8(3) . . . . ?
C01S C01H C021 C01O 0.7(5) . . . . ?
C01S C01T C01V C01O -1.4(4) . . . . ?
C01T N00G N00N C014 -174.6(2) . . . . ?
C01U C01Q C02D C01Z -1.3(5) . . . . ?
C01V C01O C021 F00B 178.4(3) . . . . ?
C01V C01O C021 C01H -1.1(5) . . . . ?
C01W C00T C015 C01J 0.0(4) . . . . ?
C01X C01F C01Z C02D 2.2(4) . . . . ?
C01Y C022 C02K C01B 0.0(5) . . . . ?
C01Z C01F C01X C01U -1.9(4) . . . . ?
C020 C01K C023 C02G -0.7(5) . . . . ?
C020 C027 C02A C02G 0.1(5) . . . . ?
C021 C01H C01S C01T -0.6(4) . . . . ?
C021 C01O C01V C01T 1.4(4) . . . . ?
C023 C01K C020 C027 1.1(4) . . . . ?
C024 C012 C02E C02I -0.3(5) . . . . ?
C024 C02F C02L C02I -0.7(5) . . . . ?
C026 C013 C01C P006 -176.7(2) . . . . ?
C026 C013 C01C C01N 0.8(4) . . . . ?
C026 C029 C02B C01N 0.9(5) . . . . ?
C027 C02A C02G C023 0.3(5) . . . . ?
C028 C00Z C01J P006 -177.7(2) . . . . ?
C028 C00Z C01J C015 1.7(4) . . . . ?
C02D C01Q C01U C01X 1.5(5) . . . . ?
C02E C012 C024 C02F 1.0(5) . . . . ?
C02E C02I C02L C02F 1.3(5) . . . . ?
C02H C01P C01R C016 -0.8(5) . . . . ?
